data_1556243
loop_
_publ_author_name
'Soheili, Arash'
'Tambar, Uttam K.'

_publ_section_title
;
 Synthesis of (+-)-amathaspiramide F and discovery of an unusual
 stereocontrolling element for the [2,3]-Stevens rearrangement.
;
_journal_issue 19
_journal_name_full 'Organic letters'
_journal_page_first 5138
_journal_page_last 5141
_journal_paper_doi 10.1021/ol4025937
_journal_volume 15
_journal_year 2013
_chemical_formula_sum 'C18 H27 N O2'
_chemical_formula_weight 289.41
_space_group_IT_number 14
_space_group_name_Hall '-P 2ybc'
_space_group_name_H-M_alt 'P 1 21/c 1'
_symmetry_cell_setting monoclinic
_symmetry_space_group_name_H-M 'P 1 21/c 1'
_atom_sites_solution_hydrogens geom
_atom_sites_solution_primary direct
_atom_sites_solution_secondary difmap
_audit_creation_method SHELXL-97
_cell_angle_alpha 90.00
_cell_angle_beta 99.562(5)
_cell_angle_gamma 90.00
_cell_formula_units_Z 4
_cell_length_a 9.766(2)
_cell_length_b 17.579(4)
_cell_length_c 10.329(2)
_cell_measurement_reflns_used 4415
_cell_measurement_temperature 163(2)
_cell_measurement_theta_max 27.6
_cell_measurement_theta_min 2.00
_cell_volume 1748.6(6)
_computing_cell_refinement 'CrystalClear (Rigaku Inc., 2008)'
_computing_data_collection 'CrystalClear (Rigaku Inc., 2008)'
_computing_data_reduction 'CrystalClear (Rigaku Inc., 2008)'
_computing_molecular_graphics 'XP SHELXTL/PC, Siemens Analytical'
_computing_publication_material 'XP SHELXTL/PC, Siemens Analytical'
_computing_structure_refinement 'XL SHELXTL/PC, Siemens Analytical'
_computing_structure_solution
;

SIR97 - Altomare A., Burla M.C., Camalli M., Cascarano G.L., Giacovazzo C., 
Guagliardi A., Moliterni A.G.G., Polidori G.,Spagna R.
;
_diffrn_ambient_temperature 163(2)
_diffrn_measured_fraction_theta_full 0.998
_diffrn_measured_fraction_theta_max 0.998
_diffrn_measurement_device_type 'Rigaku SCX-Mini with Mercury 2 CCD'
_diffrn_measurement_method \w-scans
_diffrn_radiation_monochromator graphite
_diffrn_radiation_source 'fine-focus sealed tube'
_diffrn_radiation_type MoK\a
_diffrn_radiation_wavelength 0.71075
_diffrn_reflns_av_R_equivalents 0.0262
_diffrn_reflns_av_sigmaI/netI 0.0198
_diffrn_reflns_limit_h_max 12
_diffrn_reflns_limit_h_min -12
_diffrn_reflns_limit_k_max 22
_diffrn_reflns_limit_k_min -22
_diffrn_reflns_limit_l_max 13
_diffrn_reflns_limit_l_min -13
_diffrn_reflns_number 18520
_diffrn_reflns_theta_full 27.50
_diffrn_reflns_theta_max 27.50
_diffrn_reflns_theta_min 2.11
_exptl_absorpt_coefficient_mu 0.071
_exptl_absorpt_correction_T_max 1.00
_exptl_absorpt_correction_T_min 0.919
_exptl_absorpt_correction_type multi-scan
_exptl_absorpt_process_details
;
Abscor. T. Higashi (2001). The Rigaku Corporation, Tokyo, Japan.
;
_exptl_crystal_colour colorless
_exptl_crystal_density_diffrn 1.099
_exptl_crystal_density_method 'not measured'
_exptl_crystal_description prism
_exptl_crystal_F_000 632
_exptl_crystal_size_max 0.38
_exptl_crystal_size_mid 0.26
_exptl_crystal_size_min 0.17
_refine_diff_density_max 0.229
_refine_diff_density_min -0.162
_refine_diff_density_rms 0.033
_refine_ls_extinction_coef 0.0092(18)
_refine_ls_extinction_expression Fc^*^=kFc[1+0.001xFc^2^\l^3^/sin(2\q)]^-1/4^
_refine_ls_extinction_method SHELXL
_refine_ls_goodness_of_fit_ref 1.013
_refine_ls_hydrogen_treatment constr
_refine_ls_matrix_type full
_refine_ls_number_parameters 197
_refine_ls_number_reflns 4015
_refine_ls_number_restraints 0
_refine_ls_restrained_S_all 1.013
_refine_ls_R_factor_all 0.0483
_refine_ls_R_factor_gt 0.0405
_refine_ls_shift/su_max 0.007
_refine_ls_shift/su_mean 0.000
_refine_ls_structure_factor_coef Fsqd
_refine_ls_weighting_details 'calc w=1/[\s^2^(Fo^2^)+(0.0522P)^2^+0.4039P] where P=(Fo^2^+2Fc^2^)/3'
_refine_ls_weighting_scheme calc
_refine_ls_wR_factor_gt 0.0995
_refine_ls_wR_factor_ref 0.1080
_reflns_number_gt 3436
_reflns_number_total 4015
_reflns_threshold_expression >2sigma(I)
_cod_data_source_file ol4025937_si_006.cif
_cod_data_source_block as-5-164
_cod_depositor_comments
;
The following automatic conversions were performed:

data item '_symmetry_cell_setting' value 'Monoclinic' was changed to
'monoclinic' in accordance with the
/home/saulius/struct/COD-crude-data/automatic-downloads/DataCite-retrospective/ACS/depositions/lib/dictionaries/cif_core.dic
dictionary named 'cif_core.dic' version 2.4.2 last updated on
2011-04-26.

Automatic conversion script
Id: cif_fix_values 6909 2019-04-08 15:41:33Z antanas 
;
_cod_original_sg_symbol_H-M P21/c
_cod_database_code 1556243

loop_
_symmetry_equiv_pos_as_xyz
'x, y, z'
'-x, y+1/2, -z+1/2'
'-x, -y, -z'
'x, -y-1/2, z-1/2'

loop_
_atom_site_label
_atom_site_type_symbol
_atom_site_fract_x
_atom_site_fract_y
_atom_site_fract_z
_atom_site_U_iso_or_equiv
_atom_site_adp_type
_atom_site_occupancy
_atom_site_symmetry_multiplicity
_atom_site_calc_flag
_atom_site_refinement_flags
C1 C 0.90042(11) 0.10153(6) 0.59238(11) 0.0283(2) Uani 1 1 d .
C2 C 0.77892(10) 0.12828(6) 0.63236(10) 0.0257(2) Uani 1 1 d .
C3 C 0.73652(12) 0.09629(6) 0.74279(11) 0.0311(2) Uani 1 1 d .
H3 H 0.6553 0.1151 0.7714 0.037 Uiso 1 1 calc R
C4 C 0.81080(13) 0.03754(7) 0.81169(12) 0.0363(3) Uani 1 1 d .
H4 H 0.7805 0.0164 0.8868 0.044 Uiso 1 1 calc R
C5 C 0.92902(13) 0.00991(7) 0.77063(12) 0.0380(3) Uani 1 1 d .
H5 H 0.9796 -0.0308 0.8164 0.046 Uiso 1 1 calc R
C6 C 0.97312(12) 0.04202(6) 0.66236(12) 0.0349(3) Uani 1 1 d .
H6 H 1.0548 0.0231 0.6350 0.042 Uiso 1 1 calc R
C7 C 0.95664(12) 0.13669(7) 0.47916(12) 0.0377(3) Uani 1 1 d .
H7A H 1.0453 0.1126 0.4708 0.057 Uiso 1 1 calc R
H7B H 0.9710 0.1913 0.4950 0.057 Uiso 1 1 calc R
H7C H 0.8903 0.1290 0.3980 0.057 Uiso 1 1 calc R
C8 C 0.69766(10) 0.19407(6) 0.56152(10) 0.0252(2) Uani 1 1 d .
H8 H 0.7268 0.2001 0.4738 0.030 Uiso 1 1 calc R
C9 C 0.73147(11) 0.26688(6) 0.63791(11) 0.0308(2) Uani 1 1 d .
H9 H 0.7129 0.2687 0.7253 0.037 Uiso 1 1 calc R
C10 C 0.78478(15) 0.32782(7) 0.59202(14) 0.0454(3) Uani 1 1 d .
H10A H 0.8047 0.3280 0.5051 0.055 Uiso 1 1 calc R
H10B H 0.8034 0.3717 0.6458 0.055 Uiso 1 1 calc R
C11 C 0.53953(10) 0.18104(6) 0.53970(10) 0.0250(2) Uani 1 1 d .
H11 H 0.5083 0.1843 0.6270 0.030 Uiso 1 1 calc R
C12 C 0.53808(13) 0.09024(7) 0.35597(12) 0.0398(3) Uani 1 1 d .
H12A H 0.5134 0.0377 0.3305 0.060 Uiso 1 1 calc R
H12B H 0.6384 0.0973 0.3612 0.060 Uiso 1 1 calc R
H12C H 0.4885 0.1251 0.2904 0.060 Uiso 1 1 calc R
C13 C 0.35268(12) 0.08938(7) 0.48110(13) 0.0390(3) Uani 1 1 d .
H13A H 0.2962 0.1216 0.4155 0.058 Uiso 1 1 calc R
H13B H 0.3286 0.0996 0.5678 0.058 Uiso 1 1 calc R
H13C H 0.3347 0.0358 0.4585 0.058 Uiso 1 1 calc R
C14 C 0.46959(11) 0.24561(6) 0.45352(10) 0.0267(2) Uani 1 1 d .
C15 C 0.26886(11) 0.33132(6) 0.42867(11) 0.0314(2) Uani 1 1 d .
C16 C 0.19728(14) 0.29664(8) 0.30019(12) 0.0435(3) Uani 1 1 d .
H16A H 0.2660 0.2870 0.2430 0.065 Uiso 1 1 calc R
H16B H 0.1266 0.3319 0.2566 0.065 Uiso 1 1 calc R
H16C H 0.1531 0.2486 0.3181 0.065 Uiso 1 1 calc R
C17 C 0.16548(13) 0.34642(7) 0.52030(13) 0.0400(3) Uani 1 1 d .
H17A H 0.1178 0.2990 0.5353 0.060 Uiso 1 1 calc R
H17B H 0.0972 0.3841 0.4805 0.060 Uiso 1 1 calc R
H17C H 0.2147 0.3659 0.6042 0.060 Uiso 1 1 calc R
C18 C 0.34959(14) 0.40318(7) 0.40932(14) 0.0438(3) Uani 1 1 d .
H18A H 0.4036 0.4190 0.4936 0.066 Uiso 1 1 calc R
H18B H 0.2847 0.4437 0.3752 0.066 Uiso 1 1 calc R
H18C H 0.4126 0.3931 0.3467 0.066 Uiso 1 1 calc R
N1 N 0.49942(9) 0.10600(5) 0.48334(9) 0.0291(2) Uani 1 1 d .
O1 O 0.50537(9) 0.26582(5) 0.35249(8) 0.0367(2) Uani 1 1 d .
O2 O 0.36151(7) 0.27374(4) 0.50238(7) 0.02757(18) Uani 1 1 d .

loop_
_atom_site_aniso_label
_atom_site_aniso_U_11
_atom_site_aniso_U_22
_atom_site_aniso_U_33
_atom_site_aniso_U_23
_atom_site_aniso_U_13
_atom_site_aniso_U_12
C1 0.0232(5) 0.0279(5) 0.0327(5) -0.0056(4) 0.0019(4) -0.0030(4)
C2 0.0241(5) 0.0256(5) 0.0261(5) -0.0034(4) 0.0005(4) -0.0014(4)
C3 0.0313(5) 0.0320(6) 0.0299(5) 0.0007(4) 0.0047(4) 0.0034(4)
C4 0.0423(6) 0.0331(6) 0.0323(6) 0.0041(5) 0.0027(5) 0.0008(5)
C5 0.0376(6) 0.0293(6) 0.0431(7) 0.0011(5) -0.0047(5) 0.0048(5)
C6 0.0263(5) 0.0311(6) 0.0458(7) -0.0058(5) 0.0012(5) 0.0032(4)
C7 0.0296(6) 0.0396(6) 0.0468(7) -0.0010(5) 0.0144(5) 0.0009(5)
C8 0.0242(5) 0.0278(5) 0.0239(5) 0.0006(4) 0.0048(4) 0.0004(4)
C9 0.0324(6) 0.0295(5) 0.0300(5) -0.0007(4) 0.0041(4) -0.0013(4)
C10 0.0558(8) 0.0358(6) 0.0432(7) 0.0014(5) 0.0038(6) -0.0131(6)
C11 0.0247(5) 0.0261(5) 0.0245(5) 0.0010(4) 0.0047(4) 0.0017(4)
C12 0.0408(7) 0.0408(7) 0.0377(6) -0.0125(5) 0.0065(5) -0.0016(5)
C13 0.0295(6) 0.0371(6) 0.0498(7) -0.0008(5) 0.0049(5) -0.0059(5)
C14 0.0264(5) 0.0285(5) 0.0251(5) -0.0008(4) 0.0040(4) 0.0021(4)
C15 0.0309(5) 0.0282(5) 0.0345(6) 0.0036(4) 0.0038(4) 0.0087(4)
C16 0.0415(7) 0.0469(7) 0.0382(7) 0.0012(5) -0.0052(5) 0.0108(6)
C17 0.0356(6) 0.0365(6) 0.0497(7) 0.0026(5) 0.0121(5) 0.0105(5)
C18 0.0476(7) 0.0308(6) 0.0546(8) 0.0079(5) 0.0132(6) 0.0048(5)
N1 0.0263(4) 0.0278(5) 0.0325(5) -0.0030(4) 0.0033(4) -0.0005(3)
O1 0.0397(5) 0.0432(5) 0.0293(4) 0.0086(3) 0.0122(3) 0.0109(4)
O2 0.0265(4) 0.0291(4) 0.0275(4) 0.0024(3) 0.0056(3) 0.0066(3)

loop_
_atom_type_symbol
_atom_type_description
_atom_type_scat_dispersion_real
_atom_type_scat_dispersion_imag
_atom_type_scat_source
C C 0.0033 0.0016 'International Tables Vol C Tables 4.2.6.8 and 6.1.1.4'
H H 0.0000 0.0000 'International Tables Vol C Tables 4.2.6.8 and 6.1.1.4'
N N 0.0061 0.0033 'International Tables Vol C Tables 4.2.6.8 and 6.1.1.4'
O O 0.0106 0.0060 'International Tables Vol C Tables 4.2.6.8 and 6.1.1.4'

loop_
_geom_angle_atom_site_label_1
_geom_angle_atom_site_label_2
_geom_angle_atom_site_label_3
_geom_angle
C6 C1 C2 118.79(10)
C6 C1 C7 119.35(10)
C2 C1 C7 121.83(10)
C3 C2 C1 119.13(10)
C3 C2 C8 119.88(9)
C1 C2 C8 120.91(9)
C4 C3 C2 121.21(11)
C4 C3 H3 119.4
C2 C3 H3 119.4
C5 C4 C3 119.73(11)
C5 C4 H4 120.1
C3 C4 H4 120.1
C4 C5 C6 119.50(11)
C4 C5 H5 120.2
C6 C5 H5 120.2
C5 C6 C1 121.61(11)
C5 C6 H6 119.2
C1 C6 H6 119.2
C1 C7 H7A 109.5
C1 C7 H7B 109.5
H7A C7 H7B 109.5
C1 C7 H7C 109.5
H7A C7 H7C 109.5
H7B C7 H7C 109.5
C9 C8 C2 109.99(8)
C9 C8 C11 109.22(8)
C2 C8 C11 112.83(8)
C9 C8 H8 108.2
C2 C8 H8 108.2
C11 C8 H8 108.2
C10 C9 C8 124.59(11)
C10 C9 H9 117.7
C8 C9 H9 117.7
C9 C10 H10A 120.0
C9 C10 H10B 120.0
H10A C10 H10B 120.0
N1 C11 C14 111.81(8)
N1 C11 C8 112.74(8)
C14 C11 C8 108.32(8)
N1 C11 H11 107.9
C14 C11 H11 107.9
C8 C11 H11 107.9
N1 C12 H12A 109.5
N1 C12 H12B 109.5
H12A C12 H12B 109.5
N1 C12 H12C 109.5
H12A C12 H12C 109.5
H12B C12 H12C 109.5
N1 C13 H13A 109.5
N1 C13 H13B 109.5
H13A C13 H13B 109.5
N1 C13 H13C 109.5
H13A C13 H13C 109.5
H13B C13 H13C 109.5
O1 C14 O2 125.23(10)
O1 C14 C11 123.73(9)
O2 C14 C11 110.99(8)
O2 C15 C17 102.23(9)
O2 C15 C18 110.47(9)
C17 C15 C18 110.49(10)
O2 C15 C16 109.12(9)
C17 C15 C16 110.93(10)
C18 C15 C16 113.06(11)
C15 C16 H16A 109.5
C15 C16 H16B 109.5
H16A C16 H16B 109.5
C15 C16 H16C 109.5
H16A C16 H16C 109.5
H16B C16 H16C 109.5
C15 C17 H17A 109.5
C15 C17 H17B 109.5
H17A C17 H17B 109.5
C15 C17 H17C 109.5
H17A C17 H17C 109.5
H17B C17 H17C 109.5
C15 C18 H18A 109.5
C15 C18 H18B 109.5
H18A C18 H18B 109.5
C15 C18 H18C 109.5
H18A C18 H18C 109.5
H18B C18 H18C 109.5
C12 N1 C13 110.45(9)
C12 N1 C11 115.94(9)
C13 N1 C11 112.51(9)
C14 O2 C15 120.76(8)

loop_
_geom_bond_atom_site_label_1
_geom_bond_atom_site_label_2
_geom_bond_distance
C1 C6 1.3965(16)
C1 C2 1.4008(15)
C1 C7 1.5048(16)
C2 C3 1.3949(15)
C2 C8 1.5198(14)
C3 C4 1.3885(16)
C3 H3 0.9500
C4 C5 1.3825(18)
C4 H4 0.9500
C5 C6 1.3838(18)
C5 H5 0.9500
C6 H6 0.9500
C7 H7A 0.9800
C7 H7B 0.9800
C7 H7C 0.9800
C8 C9 1.5110(15)
C8 C11 1.5403(14)
C8 H8 1.0000
C9 C10 1.3135(17)
C9 H9 0.9500
C10 H10A 0.9500
C10 H10B 0.9500
C11 N1 1.4686(13)
C11 C14 1.5314(14)
C11 H11 1.0000
C12 N1 1.4544(15)
C12 H12A 0.9800
C12 H12B 0.9800
C12 H12C 0.9800
C13 N1 1.4588(15)
C13 H13A 0.9800
C13 H13B 0.9800
C13 H13C 0.9800
C14 O1 1.2077(13)
C14 O2 1.3380(12)
C15 O2 1.4813(12)
C15 C17 1.5176(17)
C15 C18 1.5197(17)
C15 C16 1.5209(17)
C16 H16A 0.9800
C16 H16B 0.9800
C16 H16C 0.9800
C17 H17A 0.9800
C17 H17B 0.9800
C17 H17C 0.9800
C18 H18A 0.9800
C18 H18B 0.9800
C18 H18C 0.9800

loop_
_geom_torsion_atom_site_label_1
_geom_torsion_atom_site_label_2
_geom_torsion_atom_site_label_3
_geom_torsion_atom_site_label_4
_geom_torsion
C6 C1 C2 C3 1.84(15)
C7 C1 C2 C3 -176.25(10)
C6 C1 C2 C8 178.62(9)
C7 C1 C2 C8 0.53(15)
C1 C2 C3 C4 -1.40(16)
C8 C2 C3 C4 -178.21(10)
C2 C3 C4 C5 -0.05(17)
C3 C4 C5 C6 1.01(18)
C4 C5 C6 C1 -0.53(17)
C2 C1 C6 C5 -0.91(16)
C7 C1 C6 C5 177.23(11)
C3 C2 C8 C9 76.72(12)
C1 C2 C8 C9 -100.03(11)
C3 C2 C8 C11 -45.50(13)
C1 C2 C8 C11 137.75(10)
C2 C8 C9 C10 120.59(13)
C11 C8 C9 C10 -115.08(13)
C9 C8 C11 N1 -171.53(8)
C2 C8 C11 N1 -48.87(12)
C9 C8 C11 C14 64.20(10)
C2 C8 C11 C14 -173.14(8)
N1 C11 C14 O1 -75.89(13)
C8 C11 C14 O1 48.93(13)
N1 C11 C14 O2 101.52(10)
C8 C11 C14 O2 -133.66(9)
C14 C11 N1 C12 62.19(12)
C8 C11 N1 C12 -60.13(12)
C14 C11 N1 C13 -66.28(11)
C8 C11 N1 C13 171.39(9)
O1 C14 O2 C15 3.68(16)
C11 C14 O2 C15 -173.69(8)
C17 C15 O2 C14 -179.41(9)
C18 C15 O2 C14 -61.81(13)
C16 C15 O2 C14 63.08(13)
